data_4340385
loop_
_publ_author_name
'Harrop, Todd C.'
'Olmstead, Marilyn M.'
'Mascharak, Pradip K.'

_publ_section_title
;
 Modeling the active site of nitrile hydratase: synthetic strategies to
 ensure simultaneous coordination of carboxamido-N and thiolato-S to
 Fe(III) centers.
;
_journal_issue 25
_journal_name_full 'Inorganic chemistry'
_journal_page_first 9527
_journal_page_last 9533
_journal_paper_doi 10.1021/ic051183z
_journal_volume 44
_journal_year 2005
_chemical_formula_moiety 'C32 H20 Fe N4 O2 S2, C8 H20 N'
_chemical_formula_sum 'C40 H40 Fe N5 O2 S2'
_chemical_formula_weight 742.74
_chemical_name_common '[Et4N][Fe(AqpepS)2]'
_chemical_name_systematic
; 
 ? 
;
_space_group_IT_number 15
_symmetry_cell_setting monoclinic
_symmetry_space_group_name_Hall '-C 2yc'
_symmetry_space_group_name_H-M 'C 1 2/c 1'
_atom_sites_solution_hydrogens geom
_atom_sites_solution_primary direct
_atom_sites_solution_secondary difmap
_audit_creation_method SHELXL-97
_cell_angle_alpha 90.00
_cell_angle_beta 108.985(2)
_cell_angle_gamma 90.00
_cell_formula_units_Z 4
_cell_length_a 21.9615(14)
_cell_length_b 10.4517(7)
_cell_length_c 15.9058(11)
_cell_measurement_reflns_used 917
_cell_measurement_temperature 93(2)
_cell_measurement_theta_max 20
_cell_measurement_theta_min 3.5
_cell_volume 3452.3(4)
_computing_cell_refinement 'SMART 5.054 (Bruker, 2002)'
_computing_data_collection 'SMART 5.054 (Bruker, 2002)'
_computing_data_reduction 'SAINT 6.36A (Bruker, 2002)'
_computing_molecular_graphics 'SHELXTL 5.1, XP (Sheldrick, 1994)'
_computing_publication_material 'SHELXL-97 (Sheldrick, 1997)'
_computing_structure_refinement 'SHELXL-97 (Sheldrick, 1997)'
_computing_structure_solution 'SHELXS-97 (Sheldrick, 1990)'
_diffrn_ambient_temperature 93(2)
_diffrn_detector_area_resol_mean 8.2
_diffrn_measured_fraction_theta_full 0.995
_diffrn_measured_fraction_theta_max 0.995
_diffrn_measurement_device_type 'Bruker SMART 1000'
_diffrn_measurement_method \w
_diffrn_radiation_monochromator graphite
_diffrn_radiation_source 'normal-focus sealed tube'
_diffrn_radiation_type MoK\a
_diffrn_radiation_wavelength 0.71073
_diffrn_reflns_av_R_equivalents 0.0199
_diffrn_reflns_av_sigmaI/netI 0.0153
_diffrn_reflns_limit_h_max 29
_diffrn_reflns_limit_h_min -31
_diffrn_reflns_limit_k_max 14
_diffrn_reflns_limit_k_min -14
_diffrn_reflns_limit_l_max 22
_diffrn_reflns_limit_l_min -22
_diffrn_reflns_number 23886
_diffrn_reflns_theta_full 30.51
_diffrn_reflns_theta_max 30.51
_diffrn_reflns_theta_min 2.39
_diffrn_standards_number 0
_exptl_absorpt_coefficient_mu 0.603
_exptl_absorpt_correction_T_max 0.9258
_exptl_absorpt_correction_T_min 0.7367
_exptl_absorpt_correction_type multi-scan
_exptl_absorpt_process_details 'SADABS 2.05 (Sheldrick, 2002)'
_exptl_crystal_colour black
_exptl_crystal_density_diffrn 1.429
_exptl_crystal_density_method 'not measured'
_exptl_crystal_description plate
_exptl_crystal_F_000 1556
_exptl_crystal_size_max 0.54
_exptl_crystal_size_mid 0.26
_exptl_crystal_size_min 0.13
_refine_diff_density_max 1.476
_refine_diff_density_min -0.336
_refine_diff_density_rms 0.070
_refine_ls_extinction_method none
_refine_ls_goodness_of_fit_ref 1.069
_refine_ls_hydrogen_treatment constr
_refine_ls_matrix_type full
_refine_ls_number_parameters 264
_refine_ls_number_reflns 5256
_refine_ls_number_restraints 0
_refine_ls_restrained_S_all 1.069
_refine_ls_R_factor_all 0.0367
_refine_ls_R_factor_gt 0.0322
_refine_ls_shift/su_max 0.001
_refine_ls_shift/su_mean 0.000
_refine_ls_structure_factor_coef Fsqd
_refine_ls_weighting_details 'calc w=1/[\s^2^(Fo^2^)+(0.0495P)^2^+3.4619P] where P=(Fo^2^+2Fc^2^)/3'
_refine_ls_weighting_scheme calc
_refine_ls_wR_factor_gt 0.0858
_refine_ls_wR_factor_ref 0.0900
_reflns_number_gt 4775
_reflns_number_total 5256
_reflns_threshold_expression I>2\s(I)
_cod_data_source_file ic051183zsi20050714_094535.cif
_cod_data_source_block mn1489
_cod_original_sg_symbol_H-M 'C 2/c'
_cod_database_code 4340385

loop_
_symmetry_equiv_pos_as_xyz
'x, y, z'
'-x, y, -z+1/2'
'x+1/2, y+1/2, z'
'-x+1/2, y+1/2, -z+1/2'
'-x, -y, -z'
'x, -y, z-1/2'
'-x+1/2, -y+1/2, -z'
'x+1/2, -y+1/2, z-1/2'

loop_
_atom_site_label
_atom_site_type_symbol
_atom_site_fract_x
_atom_site_fract_y
_atom_site_fract_z
_atom_site_U_iso_or_equiv
_atom_site_adp_type
_atom_site_occupancy
_atom_site_symmetry_multiplicity
_atom_site_calc_flag
_atom_site_refinement_flags
_atom_site_disorder_assembly
_atom_site_disorder_group
Fe1 Fe 0.5000 0.62947(2) 0.2500 0.01169(7) Uani 1 2 d S . .
S1 S 0.527506(13) 0.77390(3) 0.358091(18) 0.01512(7) Uani 1 1 d . . .
O1 O 0.32283(5) 0.67324(10) 0.29353(8) 0.0295(2) Uani 1 1 d . . .
N1 N 0.40975(5) 0.61560(9) 0.25054(7) 0.01332(17) Uani 1 1 d . . .
N2 N 0.47035(5) 0.49012(9) 0.15969(6) 0.01360(17) Uani 1 1 d . . .
C1 C 0.46173(6) 0.87893(11) 0.33204(8) 0.0173(2) Uani 1 1 d . . .
C2 C 0.47381(7) 1.01097(13) 0.34447(11) 0.0274(3) Uani 1 1 d . . .
H2 H 0.5170 1.0404 0.3670 0.033 Uiso 1 1 calc R . .
C3 C 0.42385(8) 1.09905(14) 0.32444(12) 0.0324(3) Uani 1 1 d . . .
H3 H 0.4331 1.1879 0.3319 0.039 Uiso 1 1 calc R . .
C4 C 0.36037(7) 1.05754(13) 0.29357(10) 0.0257(3) Uani 1 1 d . . .
H4 H 0.3260 1.1174 0.2797 0.031 Uiso 1 1 calc R . .
C5 C 0.34795(6) 0.92727(12) 0.28333(8) 0.0192(2) Uani 1 1 d . . .
H5 H 0.3045 0.8988 0.2644 0.023 Uiso 1 1 calc R . .
C6 C 0.39749(6) 0.83624(11) 0.30009(8) 0.0155(2) Uani 1 1 d . . .
C7 C 0.37513(6) 0.69977(11) 0.28294(8) 0.0159(2) Uani 1 1 d . . .
C8 C 0.38002(5) 0.50115(11) 0.21108(7) 0.01392(19) Uani 1 1 d . . .
C9 C 0.32267(6) 0.44516(11) 0.21268(8) 0.0180(2) Uani 1 1 d . . .
H9 H 0.3013 0.4790 0.2510 0.022 Uiso 1 1 calc R . .
C10 C 0.29590(6) 0.33875(12) 0.15808(9) 0.0216(2) Uani 1 1 d . . .
H10 H 0.2570 0.3023 0.1611 0.026 Uiso 1 1 calc R . .
C11 C 0.32445(6) 0.28671(12) 0.10095(9) 0.0213(2) Uani 1 1 d . . .
H11 H 0.3044 0.2180 0.0629 0.026 Uiso 1 1 calc R . .
C12 C 0.38398(6) 0.33647(11) 0.09932(8) 0.0171(2) Uani 1 1 d . . .
C13 C 0.41721(6) 0.28962(12) 0.04268(8) 0.0202(2) Uani 1 1 d . . .
H13 H 0.3996 0.2214 0.0027 0.024 Uiso 1 1 calc R . .
C14 C 0.47493(6) 0.34326(12) 0.04582(8) 0.0195(2) Uani 1 1 d . . .
H14 H 0.4974 0.3132 0.0078 0.023 Uiso 1 1 calc R . .
C15 C 0.50038(6) 0.44358(11) 0.10621(8) 0.0167(2) Uani 1 1 d . . .
H15 H 0.5407 0.4794 0.1087 0.020 Uiso 1 1 calc R . .
C16 C 0.41208(5) 0.43984(11) 0.15662(7) 0.0141(2) Uani 1 1 d . . .
N3 N 0.7500 0.7500 0.5000 0.0229(3) Uani 1 2 d S . .
C17 C 0.81175(12) 0.8384(3) 0.52587(18) 0.0221(5) Uani 0.50 1 d P A -1
H17A H 0.8021 0.9161 0.5549 0.027 Uiso 0.50 1 calc PR A -1
H17B H 0.8469 0.7925 0.5709 0.027 Uiso 0.50 1 calc PR A -1
C18 C 0.8371(5) 0.8811(8) 0.4524(6) 0.0346(14) Uani 0.50 1 d P A -1
H18A H 0.8754 0.9346 0.4776 0.052 Uiso 0.50 1 calc PR A -1
H18B H 0.8039 0.9305 0.4081 0.052 Uiso 0.50 1 calc PR A -1
H18C H 0.8485 0.8059 0.4239 0.052 Uiso 0.50 1 calc PR A -1
C19 C 0.73448(14) 0.7250(3) 0.57853(18) 0.0265(5) Uani 0.50 1 d P A -1
H19A H 0.7303 0.8074 0.6068 0.032 Uiso 0.50 1 calc PR A -1
H19B H 0.7704 0.6770 0.6207 0.032 Uiso 0.50 1 calc PR A -1
C20 C 0.6720(5) 0.6483(8) 0.5618(6) 0.0344(14) Uani 0.50 1 d P A -1
H20A H 0.6644 0.6336 0.6184 0.052 Uiso 0.50 1 calc PR A -1
H20B H 0.6759 0.5660 0.5345 0.052 Uiso 0.50 1 calc PR A -1
H20C H 0.6359 0.6966 0.5217 0.052 Uiso 0.50 1 calc PR A -1
C21 C 0.69622(12) 0.8305(3) 0.42959(18) 0.0231(5) Uani 0.50 1 d P A -1
H21A H 0.7130 0.8576 0.3817 0.028 Uiso 0.50 1 calc PR A -1
H21B H 0.6587 0.7743 0.4024 0.028 Uiso 0.50 1 calc PR A -1
C22 C 0.6736(3) 0.9474(6) 0.4663(3) 0.0354(12) Uani 0.50 1 d P A -1
H22A H 0.6401 0.9907 0.4185 0.053 Uiso 0.50 1 calc PR A -1
H22B H 0.7100 1.0058 0.4912 0.053 Uiso 0.50 1 calc PR A -1
H22C H 0.6561 0.9218 0.5131 0.053 Uiso 0.50 1 calc PR A -1
C23 C 0.76090(14) 0.6370(3) 0.4486(2) 0.0267(5) Uani 0.50 1 d P A -1
H23A H 0.7675 0.6678 0.3934 0.032 Uiso 0.50 1 calc PR A -1
H23B H 0.7217 0.5830 0.4312 0.032 Uiso 0.50 1 calc PR A -1
C24 C 0.8181(3) 0.5555(6) 0.4996(3) 0.0367(12) Uani 0.50 1 d P A -1
H24A H 0.8220 0.4828 0.4628 0.055 Uiso 0.50 1 calc PR A -1
H24B H 0.8119 0.5239 0.5543 0.055 Uiso 0.50 1 calc PR A -1
H24C H 0.8575 0.6071 0.5149 0.055 Uiso 0.50 1 calc PR A -1

loop_
_atom_site_aniso_label
_atom_site_aniso_U_11
_atom_site_aniso_U_22
_atom_site_aniso_U_33
_atom_site_aniso_U_23
_atom_site_aniso_U_13
_atom_site_aniso_U_12
Fe1 0.00924(11) 0.01306(11) 0.01301(11) 0.000 0.00394(8) 0.000
S1 0.01156(13) 0.01686(13) 0.01567(13) -0.00220(9) 0.00268(10) -0.00011(9)
O1 0.0218(5) 0.0233(5) 0.0523(7) -0.0101(4) 0.0243(5) -0.0042(4)
N1 0.0106(4) 0.0144(4) 0.0155(4) -0.0010(3) 0.0049(3) -0.0004(3)
N2 0.0117(4) 0.0143(4) 0.0148(4) 0.0005(3) 0.0043(3) 0.0004(3)
C1 0.0154(5) 0.0175(5) 0.0189(5) -0.0030(4) 0.0055(4) 0.0006(4)
C2 0.0205(6) 0.0188(6) 0.0411(8) -0.0074(5) 0.0073(5) -0.0021(5)
C3 0.0298(7) 0.0163(6) 0.0509(9) -0.0058(6) 0.0128(7) 0.0010(5)
C4 0.0251(6) 0.0195(6) 0.0334(7) -0.0006(5) 0.0107(5) 0.0067(5)
C5 0.0163(5) 0.0207(5) 0.0214(5) -0.0007(4) 0.0070(4) 0.0038(4)
C6 0.0154(5) 0.0157(5) 0.0162(5) -0.0015(4) 0.0063(4) 0.0012(4)
C7 0.0133(5) 0.0167(5) 0.0184(5) -0.0016(4) 0.0062(4) 0.0004(4)
C8 0.0113(4) 0.0144(5) 0.0156(5) 0.0013(4) 0.0038(4) 0.0003(4)
C9 0.0142(5) 0.0167(5) 0.0244(6) 0.0004(4) 0.0081(4) -0.0017(4)
C10 0.0156(5) 0.0178(5) 0.0316(6) -0.0005(5) 0.0081(5) -0.0043(4)
C11 0.0172(5) 0.0165(5) 0.0284(6) -0.0035(4) 0.0049(5) -0.0043(4)
C12 0.0158(5) 0.0153(5) 0.0192(5) -0.0015(4) 0.0042(4) -0.0014(4)
C13 0.0222(6) 0.0177(5) 0.0200(5) -0.0044(4) 0.0059(5) -0.0013(4)
C14 0.0221(6) 0.0191(5) 0.0189(5) -0.0024(4) 0.0088(4) 0.0009(4)
C15 0.0159(5) 0.0182(5) 0.0173(5) -0.0003(4) 0.0070(4) 0.0002(4)
C16 0.0127(5) 0.0136(5) 0.0159(5) 0.0006(4) 0.0043(4) -0.0005(4)
N3 0.0154(7) 0.0277(8) 0.0200(7) -0.0053(6) -0.0020(5) 0.0016(6)
C17 0.0144(10) 0.0244(12) 0.0226(11) -0.0030(9) -0.0007(9) -0.0015(9)
C18 0.032(3) 0.036(4) 0.037(3) -0.002(2) 0.013(2) -0.009(2)
C19 0.0268(13) 0.0329(14) 0.0178(11) 0.0060(10) 0.0044(10) -0.0008(11)
C20 0.039(4) 0.032(4) 0.035(3) 0.011(2) 0.016(3) -0.002(2)
C21 0.0169(11) 0.0271(12) 0.0202(11) 0.0064(9) -0.0011(9) -0.0009(9)
C22 0.0250(19) 0.0173(15) 0.051(3) -0.001(2) -0.005(2) 0.0016(12)
C23 0.0232(13) 0.0253(13) 0.0271(13) -0.0086(10) 0.0022(10) -0.0024(10)
C24 0.029(2) 0.0267(18) 0.046(3) -0.011(2) 0.000(2) 0.0040(15)

loop_
_atom_type_symbol
_atom_type_description
_atom_type_scat_dispersion_real
_atom_type_scat_dispersion_imag
_atom_type_scat_source
C C 0.0033 0.0016 'International Tables Vol C Tables 4.2.6.8 and 6.1.1.4'
H H 0.0000 0.0000 'International Tables Vol C Tables 4.2.6.8 and 6.1.1.4'
N N 0.0061 0.0033 'International Tables Vol C Tables 4.2.6.8 and 6.1.1.4'
O O 0.0106 0.0060 'International Tables Vol C Tables 4.2.6.8 and 6.1.1.4'
S S 0.1246 0.1234 'International Tables Vol C Tables 4.2.6.8 and 6.1.1.4'
Fe Fe 0.3463 0.8444 'International Tables Vol C Tables 4.2.6.8 and 6.1.1.4'

loop_
_geom_angle_atom_site_label_1
_geom_angle_atom_site_label_2
_geom_angle_atom_site_label_3
_geom_angle
_geom_angle_site_symmetry_1
_geom_angle_site_symmetry_3
N1 Fe1 N1 171.64(6) 2_655 .
N1 Fe1 N2 92.06(4) 2_655 .
N1 Fe1 N2 81.84(4) . .
N1 Fe1 N2 81.84(4) 2_655 2_655
N1 Fe1 N2 92.06(4) . 2_655
N2 Fe1 N2 86.53(6) . 2_655
N1 Fe1 S1 91.86(3) 2_655 .
N1 Fe1 S1 93.82(3) . .
N2 Fe1 S1 174.18(3) . .
N2 Fe1 S1 89.77(3) 2_655 .
N1 Fe1 S1 93.82(3) 2_655 2_655
N1 Fe1 S1 91.86(3) . 2_655
N2 Fe1 S1 89.77(3) . 2_655
N2 Fe1 S1 174.18(3) 2_655 2_655
S1 Fe1 S1 94.268(18) . 2_655
C1 S1 Fe1 104.31(4) . .
C7 N1 C8 118.68(9) . .
C7 N1 Fe1 129.12(8) . .
C8 N1 Fe1 112.20(7) . .
C15 N2 C16 119.35(10) . .
C15 N2 Fe1 127.87(8) . .
C16 N2 Fe1 112.78(7) . .
C2 C1 C6 118.86(11) . .
C2 C1 S1 118.54(10) . .
C6 C1 S1 122.60(9) . .
C3 C2 C1 121.31(13) . .
C3 C2 H2 119.3 . .
C1 C2 H2 119.3 . .
C2 C3 C4 120.13(13) . .
C2 C3 H3 119.9 . .
C4 C3 H3 119.9 . .
C5 C4 C3 118.98(12) . .
C5 C4 H4 120.5 . .
C3 C4 H4 120.5 . .
C4 C5 C6 122.13(12) . .
C4 C5 H5 118.9 . .
C6 C5 H5 118.9 . .
C5 C6 C1 118.52(11) . .
C5 C6 C7 114.89(10) . .
C1 C6 C7 126.58(10) . .
O1 C7 N1 123.91(11) . .
O1 C7 C6 116.60(10) . .
N1 C7 C6 119.29(10) . .
C9 C8 N1 129.62(11) . .
C9 C8 C16 116.55(10) . .
N1 C8 C16 113.67(9) . .
C8 C9 C10 120.99(11) . .
C8 C9 H9 119.5 . .
C10 C9 H9 119.5 . .
C11 C10 C9 121.95(11) . .
C11 C10 H10 119.0 . .
C9 C10 H10 119.0 . .
C10 C11 C12 119.34(11) . .
C10 C11 H11 120.3 . .
C12 C11 H11 120.3 . .
C11 C12 C13 123.65(11) . .
C11 C12 C16 118.66(11) . .
C13 C12 C16 117.69(11) . .
C14 C13 C12 119.74(11) . .
C14 C13 H13 120.1 . .
C12 C13 H13 120.1 . .
C13 C14 C15 119.06(11) . .
C13 C14 H14 120.5 . .
C15 C14 H14 120.5 . .
N2 C15 C14 122.71(11) . .
N2 C15 H15 118.6 . .
C14 C15 H15 118.6 . .
N2 C16 C12 121.42(10) . .
N2 C16 C8 116.36(10) . .
C12 C16 C8 122.16(10) . .
C19 N3 C19 180.000(1) 7_666 .
C19 N3 C23 62.57(17) 7_666 .
C19 N3 C23 117.43(17) . .
C19 N3 C23 117.43(17) 7_666 7_666
C19 N3 C23 62.57(17) . 7_666
C23 N3 C23 180.00(19) . 7_666
C19 N3 C21 112.52(16) 7_666 7_666
C19 N3 C21 67.48(16) . 7_666
C23 N3 C21 75.64(16) . 7_666
C23 N3 C21 104.36(16) 7_666 7_666
C19 N3 C21 67.48(16) 7_666 .
C19 N3 C21 112.52(16) . .
C23 N3 C21 104.36(16) . .
C23 N3 C21 75.64(16) 7_666 .
C21 N3 C21 180.000(1) 7_666 .
C19 N3 C17 71.98(16) 7_666 .
C19 N3 C17 108.02(16) . .
C23 N3 C17 109.07(15) . .
C23 N3 C17 70.93(15) 7_666 .
C21 N3 C17 75.31(14) 7_666 .
C21 N3 C17 104.69(14) . .
C19 N3 C17 108.02(16) 7_666 7_666
C19 N3 C17 71.98(16) . 7_666
C23 N3 C17 70.93(15) . 7_666
C23 N3 C17 109.07(15) 7_666 7_666
C21 N3 C17 104.69(14) 7_666 7_666
C21 N3 C17 75.31(14) . 7_666
C17 N3 C17 180.0(2) . 7_666
C18 C17 N3 118.1(3) . .
C18 C17 H17A 107.8 . .
N3 C17 H17A 107.8 . .
C18 C17 H17B 107.8 . .
N3 C17 H17B 107.8 . .
H17A C17 H17B 107.1 . .
C17 C18 H18A 109.5 . .
C17 C18 H18B 109.5 . .
H18A C18 H18B 109.5 . .
C17 C18 H18C 109.5 . .
H18A C18 H18C 109.5 . .
H18B C18 H18C 109.5 . .
N3 C19 C20 113.5(4) . .
N3 C19 H19A 108.9 . .
C20 C19 H19A 108.9 . .
N3 C19 H19B 108.9 . .
C20 C19 H19B 108.9 . .
H19A C19 H19B 107.7 . .
C19 C20 H20A 109.5 . .
C19 C20 H20B 109.5 . .
H20A C20 H20B 109.5 . .
C19 C20 H20C 109.5 . .
H20A C20 H20C 109.5 . .
H20B C20 H20C 109.5 . .
C22 C21 N3 114.9(2) . .
C22 C21 H21A 108.5 . .
N3 C21 H21A 108.5 . .
C22 C21 H21B 108.5 . .
N3 C21 H21B 108.5 . .
H21A C21 H21B 107.5 . .
C21 C22 H22A 109.5 . .
C21 C22 H22B 109.5 . .
H22A C22 H22B 109.5 . .
C21 C22 H22C 109.5 . .
H22A C22 H22C 109.5 . .
H22B C22 H22C 109.5 . .
N3 C23 C24 113.7(3) . .
N3 C23 H23A 108.8 . .
C24 C23 H23A 108.8 . .
N3 C23 H23B 108.8 . .
C24 C23 H23B 108.8 . .
H23A C23 H23B 107.7 . .
C23 C24 H24A 109.5 . .
C23 C24 H24B 109.5 . .
H24A C24 H24B 109.5 . .
C23 C24 H24C 109.5 . .
H24A C24 H24C 109.5 . .
H24B C24 H24C 109.5 . .

loop_
_geom_bond_atom_site_label_1
_geom_bond_atom_site_label_2
_geom_bond_distance
_geom_bond_site_symmetry_2
Fe1 N1 1.9902(10) 2_655
Fe1 N1 1.9902(10) .
Fe1 N2 2.0001(10) .
Fe1 N2 2.0001(10) 2_655
Fe1 S1 2.2189(3) .
Fe1 S1 2.2189(3) 2_655
S1 C1 1.7533(12) .
O1 C7 1.2451(15) .
N1 C7 1.3684(14) .
N1 C8 1.4087(14) .
N2 C15 1.3267(15) .
N2 C16 1.3696(14) .
C1 C2 1.4071(17) .
C1 C6 1.4075(16) .
C2 C3 1.388(2) .
C2 H2 0.9500 .
C3 C4 1.388(2) .
C3 H3 0.9500 .
C4 C5 1.3877(18) .
C4 H4 0.9500 .
C5 C6 1.4041(16) .
C5 H5 0.9500 .
C6 C7 1.5043(16) .
C8 C9 1.3966(15) .
C8 C16 1.4330(15) .
C9 C10 1.4158(17) .
C9 H9 0.9500 .
C10 C11 1.3732(19) .
C10 H10 0.9500 .
C11 C12 1.4149(17) .
C11 H11 0.9500 .
C12 C13 1.4185(17) .
C12 C16 1.4186(16) .
C13 C14 1.3720(18) .
C13 H13 0.9500 .
C14 C15 1.4089(17) .
C14 H14 0.9500 .
C15 H15 0.9500 .
N3 C19 1.422(3) 7_666
N3 C19 1.422(3) .
N3 C23 1.500(3) .
N3 C23 1.500(3) 7_666
N3 C21 1.580(3) 7_666
N3 C21 1.580(3) .
N3 C17 1.581(3) .
N3 C17 1.581(3) 7_666
C17 C18 1.517(11) .
C17 H17A 0.9900 .
C17 H17B 0.9900 .
C18 H18A 0.9800 .
C18 H18B 0.9800 .
C18 H18C 0.9800 .
C19 C20 1.535(8) .
C19 H19A 0.9900 .
C19 H19B 0.9900 .
C20 H20A 0.9800 .
C20 H20B 0.9800 .
C20 H20C 0.9800 .
C21 C22 1.506(7) .
C21 H21A 0.9900 .
C21 H21B 0.9900 .
C22 H22A 0.9800 .
C22 H22B 0.9800 .
C22 H22C 0.9800 .
C23 C24 1.517(6) .
C23 H23A 0.9900 .
C23 H23B 0.9900 .
C24 H24A 0.9800 .
C24 H24B 0.9800 .
C24 H24C 0.9800 .
